data_1504052
loop_
_publ_author_name
'Snead, David R.'
'Ghiviriga, Ion'
'Abboud, Khalil A.'
'Hong, Sukwon'

_publ_section_title
;
 A new route to acyclic diaminocarbenes via lithium-halogen exchange.
;
_journal_issue 15
_journal_name_full 'Organic letters'
_journal_page_first 3274
_journal_page_last 3277
_journal_paper_doi 10.1021/ol9013156
_journal_volume 11
_journal_year 2009
_chemical_formula_sum 'C17 H28 Cl Ir N2'
_chemical_formula_weight 488.06
_chemical_name_systematic
; 
 ? 
;
_space_group_IT_number 14
_symmetry_cell_setting monoclinic
_symmetry_space_group_name_Hall '-P 2ybc'
_symmetry_space_group_name_H-M 'P 1 21/c 1'
_atom_sites_solution_hydrogens geom
_atom_sites_solution_primary direct
_atom_sites_solution_secondary difmap
_audit_creation_method SHELXL-97
_audit_update_record
; 
2008-10-10 # Formatted by publCIF 
;
_cell_angle_alpha 90.00
_cell_angle_beta 91.616(2)
_cell_angle_gamma 90.00
_cell_formula_units_Z 8
_cell_length_a 9.8235(9)
_cell_length_b 14.9332(14)
_cell_length_c 23.221(2)
_cell_measurement_reflns_used 297
_cell_measurement_temperature 173(2)
_cell_measurement_theta_max 28.0
_cell_measurement_theta_min 2.0
_cell_volume 3405.1(5)
_computing_cell_refinement 'Bruker SMART v5.624 & SAINT 6.36a (Bruker 1998)'
_computing_data_collection 'Bruker SMART v5.624 (Bruker 1998)'
_computing_data_reduction 'Bruker SHELXTL v6.14 (Bruker 2000)'
_computing_molecular_graphics 'Bruker SHELXTL v6.14'
_computing_publication_material 'Bruker SHELXTL v6.14'
_computing_structure_refinement 'Bruker SHELXTL v6.14'
_computing_structure_solution 'Bruker SHELXTL v6.14'
_diffrn_ambient_temperature 173(2)
_diffrn_measured_fraction_theta_full 0.998
_diffrn_measured_fraction_theta_max 0.998
_diffrn_measurement_device_type 'SMART CCD area detector'
_diffrn_measurement_method '\w scans'
_diffrn_radiation_monochromator graphite
_diffrn_radiation_source 'fine-focus sealed tube'
_diffrn_radiation_type MoK\a
_diffrn_radiation_wavelength 0.71073
_diffrn_reflns_av_R_equivalents 0.0360
_diffrn_reflns_av_sigmaI/netI 0.0394
_diffrn_reflns_limit_h_max 9
_diffrn_reflns_limit_h_min -12
_diffrn_reflns_limit_k_max 19
_diffrn_reflns_limit_k_min -12
_diffrn_reflns_limit_l_max 29
_diffrn_reflns_limit_l_min -30
_diffrn_reflns_number 21406
_diffrn_reflns_theta_full 27.50
_diffrn_reflns_theta_max 27.50
_diffrn_reflns_theta_min 1.62
_diffrn_standards_decay_% 1
_diffrn_standards_number 0
_exptl_absorpt_coefficient_mu 7.995
_exptl_absorpt_correction_T_max 0.3435
_exptl_absorpt_correction_T_min 0.1719
_exptl_absorpt_correction_type integration
_exptl_absorpt_process_details 'based on measured indexed crystal faces, Bruker SHELXTL  v6.12 (Bruker 1998)'
_exptl_crystal_colour yellow
_exptl_crystal_density_diffrn 1.904
_exptl_crystal_density_meas 0
_exptl_crystal_density_method 'not measured'
_exptl_crystal_description plates
_exptl_crystal_F_000 1904
_exptl_crystal_size_max 0.34
_exptl_crystal_size_mid 0.23
_exptl_crystal_size_min 0.17
_refine_diff_density_max 0.933
_refine_diff_density_min -1.257
_refine_diff_density_rms 0.151
_refine_ls_extinction_method none
_refine_ls_goodness_of_fit_ref 1.224
_refine_ls_hydrogen_treatment constr
_refine_ls_matrix_type full
_refine_ls_number_parameters 379
_refine_ls_number_reflns 7805
_refine_ls_number_restraints 0
_refine_ls_restrained_S_all 1.224
_refine_ls_R_factor_all 0.0370
_refine_ls_R_factor_gt 0.0323
_refine_ls_shift/su_max 0.003
_refine_ls_shift/su_mean 0.000
_refine_ls_structure_factor_coef Fsqd
_refine_ls_weighting_details 'calc w=1/[\s^2^(Fo^2^)+(0.0161P)^2^+6.1220P] where P=(Fo^2^+2Fc^2^)/3'
_refine_ls_weighting_scheme calc
_refine_ls_wR_factor_gt 0.0747
_refine_ls_wR_factor_ref 0.0766
_reflns_number_gt 7041
_reflns_number_total 7805
_reflns_threshold_expression I>2\s(I)
_cod_data_source_file ol9013156_si_003.cif
_cod_data_source_block ds17
_cod_depositor_comments
;
The following automatic conversions were performed:

'_symmetry_cell_setting' value 'Monoclinic' changed to 'monoclinic'
according to /home/saulius/struct/CIF-dictionaries/cif_core.dic
dictionary named 'cif_core.dic' version 2.4.2 from 2011-04-26.

Automatic conversion script
Id: cif_fix_values 1715 2011-07-08 13:25:40Z adriana 
;
_cod_original_cell_volume 3405.0(5)
_cod_original_sg_symbol_H-M P21/c
_cod_database_code 1504052

loop_
_symmetry_equiv_pos_as_xyz
'x, y, z'
'-x, y+1/2, -z+1/2'
'-x, -y, -z'
'x, -y-1/2, z-1/2'

loop_
_atom_site_label
_atom_site_type_symbol
_atom_site_fract_x
_atom_site_fract_y
_atom_site_fract_z
_atom_site_U_iso_or_equiv
_atom_site_adp_type
_atom_site_occupancy
_atom_site_symmetry_multiplicity
_atom_site_calc_flag
_atom_site_refinement_flags
Ir1A Ir 0.027364(17) 0.239632(10) 0.173522(7) 0.01968(6) Uani 1 1 d .
Cl1A Cl 0.01450(13) 0.20232(8) 0.07426(5) 0.0325(3) Uani 1 1 d .
N1A N 0.3139(4) 0.1760(2) 0.18261(15) 0.0223(7) Uani 1 1 d .
N2A N 0.2952(4) 0.3235(2) 0.15376(15) 0.0238(8) Uani 1 1 d .
C1A C 0.0394(5) 0.3190(3) 0.24816(19) 0.0265(9) Uani 1 1 d .
H1AA H 0.1304 0.3476 0.2555 0.032 Uiso 1 1 calc R
C2A C 0.0337(5) 0.2269(3) 0.26378(18) 0.0265(9) Uani 1 1 d .
H2AA H 0.1217 0.2026 0.2798 0.032 Uiso 1 1 calc R
C3A C -0.0918(5) 0.1830(3) 0.2883(2) 0.0326(11) Uani 1 1 d .
H3AA H -0.1447 0.2288 0.3089 0.039 Uiso 1 1 calc R
H3AB H -0.0627 0.1368 0.3166 0.039 Uiso 1 1 calc R
C4A C -0.1833(5) 0.1398(3) 0.2420(2) 0.0330(11) Uani 1 1 d .
H4AA H -0.1558 0.0765 0.2371 0.040 Uiso 1 1 calc R
H4AB H -0.2786 0.1404 0.2548 0.040 Uiso 1 1 calc R
C5A C -0.1766(5) 0.1871(3) 0.18436(19) 0.0259(9) Uani 1 1 d .
H5AA H -0.2128 0.1513 0.1509 0.031 Uiso 1 1 calc R
C6A C -0.1862(4) 0.2807(3) 0.1768(2) 0.0255(9) Uani 1 1 d .
H6AA H -0.2270 0.2991 0.1387 0.031 Uiso 1 1 calc R
C7A C -0.2132(5) 0.3454(3) 0.2250(2) 0.0309(10) Uani 1 1 d .
H7AA H -0.2645 0.3143 0.2552 0.037 Uiso 1 1 calc R
H7AB H -0.2704 0.3952 0.2100 0.037 Uiso 1 1 calc R
C8A C -0.0808(5) 0.3836(3) 0.2518(2) 0.0308(10) Uani 1 1 d .
H8AA H -0.0581 0.4400 0.2319 0.037 Uiso 1 1 calc R
H8AB H -0.0956 0.3980 0.2928 0.037 Uiso 1 1 calc R
C9A C 0.2348(5) 0.2463(2) 0.16937(19) 0.0212(9) Uani 1 1 d .
C10A C 0.4592(5) 0.1643(3) 0.1683(2) 0.0319(11) Uani 1 1 d .
H10A H 0.5196 0.1938 0.1974 0.038 Uiso 1 1 calc R
H10B H 0.4774 0.1896 0.1299 0.038 Uiso 1 1 calc R
C11A C 0.4805(6) 0.0630(4) 0.1688(3) 0.0494(16) Uani 1 1 d .
H11A H 0.5243 0.0434 0.1330 0.059 Uiso 1 1 calc R
H11B H 0.5391 0.0451 0.2022 0.059 Uiso 1 1 calc R
C12A C 0.3470(7) 0.0237(4) 0.1727(4) 0.074(2) Uani 1 1 d .
H12C H 0.3520 -0.0309 0.1969 0.089 Uiso 1 1 calc R
H12D H 0.3120 0.0066 0.1338 0.089 Uiso 1 1 calc R
C13A C 0.2557(5) 0.0888(3) 0.1981(2) 0.0334(11) Uani 1 1 d .
H13A H 0.2541 0.0816 0.2405 0.040 Uiso 1 1 calc R
H13B H 0.1619 0.0823 0.1820 0.040 Uiso 1 1 calc R
C14A C 0.4291(5) 0.3579(3) 0.1724(2) 0.0293(10) Uani 1 1 d .
H14A H 0.5000 0.3404 0.1450 0.035 Uiso 1 1 calc R
H14B H 0.4554 0.3355 0.2113 0.035 Uiso 1 1 calc R
C15A C 0.4089(6) 0.4584(3) 0.1728(3) 0.0441(14) Uani 1 1 d .
H15C H 0.3710 0.4787 0.2096 0.053 Uiso 1 1 calc R
H15D H 0.4956 0.4902 0.1665 0.053 Uiso 1 1 calc R
C16A C 0.3093(6) 0.4733(3) 0.1234(2) 0.0441(13) Uani 1 1 d .
H16C H 0.3556 0.4719 0.0861 0.053 Uiso 1 1 calc R
H16D H 0.2618 0.5314 0.1273 0.053 Uiso 1 1 calc R
C17A C 0.2112(5) 0.3960(3) 0.1283(2) 0.0339(11) Uani 1 1 d .
H17A H 0.1352 0.4116 0.1536 0.041 Uiso 1 1 calc R
H17B H 0.1734 0.3785 0.0900 0.041 Uiso 1 1 calc R
Ir1B Ir 0.476023(17) 0.256202(10) 0.421318(7) 0.02091(6) Uani 1 1 d .
Cl1B Cl 0.47578(16) 0.26521(10) 0.31954(5) 0.0466(4) Uani 1 1 d .
N1B N 0.1917(4) 0.3236(2) 0.42909(16) 0.0237(8) Uani 1 1 d .
N2B N 0.2046(4) 0.1719(2) 0.41272(15) 0.0227(7) Uani 1 1 d .
C1B C 0.4787(5) 0.1960(3) 0.50288(18) 0.0256(9) Uani 1 1 d .
H1BA H 0.3897 0.1687 0.5133 0.031 Uiso 1 1 calc R
C2B C 0.4830(5) 0.2907(3) 0.50896(19) 0.0284(10) Uani 1 1 d .
H2BA H 0.3963 0.3173 0.5228 0.034 Uiso 1 1 calc R
C3B C 0.6112(5) 0.3429(3) 0.5283(2) 0.0333(11) Uani 1 1 d .
H3BA H 0.6691 0.3044 0.5536 0.040 Uiso 1 1 calc R
H3BB H 0.5843 0.3959 0.5508 0.040 Uiso 1 1 calc R
C4B C 0.6934(5) 0.3733(3) 0.4764(2) 0.0323(10) Uani 1 1 d .
H4BA H 0.6628 0.4340 0.4648 0.039 Uiso 1 1 calc R
H4BB H 0.7907 0.3773 0.4883 0.039 Uiso 1 1 calc R
C5B C 0.6794(4) 0.3119(3) 0.42536(19) 0.0239(9) Uani 1 1 d .
H5BA H 0.7091 0.3389 0.3884 0.029 Uiso 1 1 calc R
C6B C 0.6920(5) 0.2181(3) 0.4279(2) 0.0299(10) Uani 1 1 d .
H6BA H 0.7277 0.1904 0.3922 0.036 Uiso 1 1 calc R
C7B C 0.7273(5) 0.1674(3) 0.4823(2) 0.0292(10) Uani 1 1 d .
H7BA H 0.7801 0.2068 0.5090 0.035 Uiso 1 1 calc R
H7BB H 0.7854 0.1155 0.4730 0.035 Uiso 1 1 calc R
C8B C 0.5999(5) 0.1342(3) 0.5121(2) 0.0329(11) Uani 1 1 d .
H8BA H 0.5759 0.0739 0.4973 0.039 Uiso 1 1 calc R
H8BB H 0.6202 0.1286 0.5540 0.039 Uiso 1 1 calc R
C9B C 0.2677(5) 0.2511(3) 0.41997(19) 0.0215(9) Uani 1 1 d .
C10B C 0.0450(5) 0.3330(3) 0.4174(2) 0.0260(9) Uani 1 1 d .
H10C H -0.0077 0.3037 0.4479 0.031 Uiso 1 1 calc R
H10D H 0.0185 0.3061 0.3798 0.031 Uiso 1 1 calc R
C11B C 0.0207(5) 0.4348(3) 0.4170(2) 0.0343(11) Uani 1 1 d .
H11C H -0.0498 0.4514 0.3876 0.041 Uiso 1 1 calc R
H11D H -0.0079 0.4560 0.4552 0.041 Uiso 1 1 calc R
C12B C 0.1579(6) 0.4736(3) 0.4022(2) 0.0395(12) Uani 1 1 d .
H12A H 0.1733 0.4702 0.3603 0.047 Uiso 1 1 calc R
H12B H 0.1665 0.5366 0.4149 0.047 Uiso 1 1 calc R
C13B C 0.2552(5) 0.4132(3) 0.4359(3) 0.0389(12) Uani 1 1 d .
H13C H 0.3472 0.4144 0.4195 0.047 Uiso 1 1 calc R
H13D H 0.2619 0.4310 0.4769 0.047 Uiso 1 1 calc R
C14B C 0.0762(5) 0.1417(3) 0.43944(19) 0.0257(9) Uani 1 1 d .
H14C H -0.0045 0.1604 0.4160 0.031 Uiso 1 1 calc R
H14D H 0.0687 0.1660 0.4789 0.031 Uiso 1 1 calc R
C15B C 0.0899(6) 0.0409(3) 0.4405(2) 0.0406(13) Uani 1 1 d .
H15A H -0.0003 0.0116 0.4368 0.049 Uiso 1 1 calc R
H15B H 0.1362 0.0205 0.4766 0.049 Uiso 1 1 calc R
C16B C 0.1757(6) 0.0205(3) 0.3885(2) 0.0374(12) Uani 1 1 d .
H16A H 0.2188 -0.0392 0.3918 0.045 Uiso 1 1 calc R
H16B H 0.1205 0.0235 0.3522 0.045 Uiso 1 1 calc R
C17B C 0.2808(5) 0.0941(3) 0.3915(2) 0.0335(11) Uani 1 1 d .
H17C H 0.3570 0.0783 0.4184 0.040 Uiso 1 1 calc R
H17D H 0.3174 0.1063 0.3530 0.040 Uiso 1 1 calc R

loop_
_atom_site_aniso_label
_atom_site_aniso_U_11
_atom_site_aniso_U_22
_atom_site_aniso_U_33
_atom_site_aniso_U_23
_atom_site_aniso_U_13
_atom_site_aniso_U_12
Ir1A 0.01727(10) 0.02347(9) 0.01831(9) -0.00052(6) 0.00055(6) -0.00080(6)
Cl1A 0.0332(7) 0.0443(7) 0.0199(5) -0.0041(4) 0.0007(5) -0.0060(5)
N1A 0.0188(19) 0.0259(18) 0.0226(19) 0.0042(14) 0.0045(15) -0.0012(14)
N2A 0.0207(19) 0.0259(18) 0.0249(19) 0.0027(14) 0.0018(15) -0.0040(14)
C1A 0.020(2) 0.036(2) 0.023(2) -0.0069(18) 0.0008(18) -0.0011(18)
C2A 0.021(2) 0.041(2) 0.017(2) -0.0007(18) -0.0011(17) 0.0051(19)
C3A 0.032(3) 0.041(3) 0.025(2) 0.0077(19) 0.005(2) 0.000(2)
C4A 0.031(3) 0.036(3) 0.032(3) 0.0060(19) 0.006(2) -0.001(2)
C5A 0.022(2) 0.030(2) 0.026(2) 0.0045(17) -0.0038(18) -0.0018(17)
C6A 0.014(2) 0.032(2) 0.030(2) -0.0030(18) -0.0010(18) 0.0025(17)
C7A 0.026(3) 0.035(2) 0.032(3) -0.0030(19) 0.004(2) 0.0056(19)
C8A 0.031(3) 0.031(2) 0.031(3) -0.0066(19) 0.001(2) 0.0036(19)
C9A 0.022(2) 0.023(2) 0.019(2) 0.0003(15) 0.0027(17) -0.0020(15)
C10A 0.022(2) 0.037(3) 0.037(3) 0.005(2) 0.009(2) 0.0038(19)
C11A 0.038(3) 0.039(3) 0.073(4) 0.012(3) 0.025(3) 0.011(2)
C12A 0.045(4) 0.031(3) 0.149(8) -0.004(4) 0.037(4) 0.006(3)
C13A 0.029(3) 0.026(2) 0.045(3) 0.0066(19) 0.012(2) 0.0000(18)
C14A 0.021(2) 0.036(2) 0.031(3) 0.0035(19) 0.0004(19) -0.0111(19)
C15A 0.046(4) 0.035(3) 0.052(3) -0.006(2) 0.006(3) -0.013(2)
C16A 0.050(4) 0.029(2) 0.054(3) 0.010(2) 0.003(3) -0.003(2)
C17A 0.032(3) 0.029(2) 0.040(3) 0.011(2) -0.001(2) 0.0022(19)
Ir1B 0.01863(10) 0.02607(9) 0.01814(10) 0.00106(6) 0.00242(7) -0.00129(6)
Cl1B 0.0432(9) 0.0766(10) 0.0201(6) 0.0057(6) 0.0026(6) -0.0101(7)
N1B 0.0204(19) 0.0216(17) 0.029(2) -0.0015(14) -0.0009(15) -0.0008(14)
N2B 0.0165(18) 0.0273(18) 0.0245(19) -0.0030(14) 0.0045(15) 0.0012(14)
C1B 0.018(2) 0.039(2) 0.021(2) 0.0029(18) 0.0022(17) -0.0043(18)
C2B 0.023(2) 0.042(3) 0.021(2) -0.0021(18) 0.0027(18) 0.003(2)
C3B 0.029(3) 0.042(3) 0.029(3) -0.012(2) 0.003(2) -0.007(2)
C4B 0.026(3) 0.033(2) 0.038(3) -0.004(2) 0.004(2) -0.0066(19)
C5B 0.017(2) 0.029(2) 0.027(2) 0.0014(17) 0.0105(17) -0.0086(16)
C6B 0.029(3) 0.028(2) 0.032(3) 0.0012(19) 0.008(2) 0.0034(19)
C7B 0.019(2) 0.036(2) 0.033(3) 0.0031(19) 0.0001(19) 0.0026(18)
C8B 0.030(3) 0.039(3) 0.029(3) 0.011(2) 0.001(2) 0.002(2)
C9B 0.025(2) 0.024(2) 0.016(2) 0.0026(14) 0.0019(17) 0.0009(16)
C10B 0.024(2) 0.026(2) 0.028(2) -0.0027(17) 0.0011(19) 0.0037(17)
C11B 0.032(3) 0.029(2) 0.041(3) -0.002(2) -0.002(2) 0.0070(19)
C12B 0.043(3) 0.025(2) 0.050(3) 0.004(2) 0.006(3) 0.001(2)
C13B 0.028(3) 0.022(2) 0.066(4) -0.001(2) -0.004(3) -0.0043(19)
C14B 0.022(2) 0.029(2) 0.026(2) 0.0031(17) 0.0002(18) -0.0015(17)
C15B 0.043(3) 0.029(2) 0.049(3) 0.007(2) 0.000(3) -0.004(2)
C16B 0.042(3) 0.024(2) 0.046(3) -0.005(2) -0.006(2) 0.002(2)
C17B 0.031(3) 0.029(2) 0.040(3) -0.009(2) 0.004(2) 0.0046(19)

loop_
_atom_type_symbol
_atom_type_description
_atom_type_scat_dispersion_real
_atom_type_scat_dispersion_imag
_atom_type_scat_source
C C 0.0033 0.0016 'International Tables Vol C Tables 4.2.6.8 and 6.1.1.4'
H H 0.0000 0.0000 'International Tables Vol C Tables 4.2.6.8 and 6.1.1.4'
N N 0.0061 0.0033 'International Tables Vol C Tables 4.2.6.8 and 6.1.1.4'
Cl Cl 0.1484 0.1585 'International Tables Vol C Tables 4.2.6.8 and 6.1.1.4'
Ir Ir -1.4442 7.9887 'International Tables Vol C Tables 4.2.6.8 and 6.1.1.4'

loop_
_geom_angle_atom_site_label_1
_geom_angle_atom_site_label_2
_geom_angle_atom_site_label_3
_geom_angle
C9A Ir1A C1A 88.76(17)
C9A Ir1A C2A 92.85(18)
C1A Ir1A C2A 39.62(17)
C9A Ir1A C5A 161.13(15)
C1A Ir1A C5A 97.99(17)
C2A Ir1A C5A 81.58(18)
C9A Ir1A C6A 160.94(16)
C1A Ir1A C6A 81.09(17)
C2A Ir1A C6A 89.56(18)
C5A Ir1A C6A 37.75(16)
C9A Ir1A Cl1A 89.51(13)
C1A Ir1A Cl1A 159.21(13)
C2A Ir1A Cl1A 161.16(13)
C5A Ir1A Cl1A 90.21(12)
C6A Ir1A Cl1A 94.29(12)
C9A N1A C13A 121.6(4)
C9A N1A C10A 126.6(4)
C13A N1A C10A 109.5(3)
C9A N2A C14A 128.1(4)
C9A N2A C17A 119.3(4)
C14A N2A C17A 110.4(3)
C2A C1A C8A 124.0(4)
C2A C1A Ir1A 70.3(2)
C8A C1A Ir1A 112.1(3)
C2A C1A H1AA 114.2
C8A C1A H1AA 114.2
Ir1A C1A H1AA 114.2
C1A C2A C3A 123.3(4)
C1A C2A Ir1A 70.1(2)
C3A C2A Ir1A 114.2(3)
C1A C2A H2AA 113.9
C3A C2A H2AA 113.9
Ir1A C2A H2AA 113.9
C2A C3A C4A 112.7(4)
C2A C3A H3AA 109.1
C4A C3A H3AA 109.1
C2A C3A H3AB 109.1
C4A C3A H3AB 109.1
H3AA C3A H3AB 107.8
C5A C4A C3A 112.6(4)
C5A C4A H4AA 109.1
C3A C4A H4AA 109.1
C5A C4A H4AB 109.1
C3A C4A H4AB 109.1
H4AA C4A H4AB 107.8
C6A C5A C4A 124.5(4)
C6A C5A Ir1A 71.8(2)
C4A C5A Ir1A 109.5(3)
C6A C5A H5AA 114.3
C4A C5A H5AA 114.3
Ir1A C5A H5AA 114.3
C5A C6A C7A 123.7(4)
C5A C6A Ir1A 70.5(2)
C7A C6A Ir1A 113.2(3)
C5A C6A H6AA 114.0
C7A C6A H6AA 114.0
Ir1A C6A H6AA 114.0
C6A C7A C8A 112.0(4)
C6A C7A H7AA 109.2
C8A C7A H7AA 109.2
C6A C7A H7AB 109.2
C8A C7A H7AB 109.2
H7AA C7A H7AB 107.9
C1A C8A C7A 113.0(4)
C1A C8A H8AA 109.0
C7A C8A H8AA 109.0
C1A C8A H8AB 109.0
C7A C8A H8AB 109.0
H8AA C8A H8AB 107.8
N1A C9A N2A 118.4(4)
N1A C9A Ir1A 121.6(3)
N2A C9A Ir1A 120.0(3)
N1A C10A C11A 104.3(4)
N1A C10A H10A 110.9
C11A C10A H10A 110.9
N1A C10A H10B 110.9
C11A C10A H10B 110.9
H10A C10A H10B 108.9
C12A C11A C10A 106.2(4)
C12A C11A H11A 110.5
C10A C11A H11A 110.5
C12A C11A H11B 110.5
C10A C11A H11B 110.5
H11A C11A H11B 108.7
C11A C12A C13A 109.0(5)
C11A C12A H12C 109.9
C13A C12A H12C 109.9
C11A C12A H12D 109.9
C13A C12A H12D 109.9
H12C C12A H12D 108.3
C12A C13A N1A 104.0(4)
C12A C13A H13A 110.9
N1A C13A H13A 110.9
C12A C13A H13B 110.9
N1A C13A H13B 110.9
H13A C13A H13B 109.0
N2A C14A C15A 103.4(4)
N2A C14A H14A 111.1
C15A C14A H14A 111.1
N2A C14A H14B 111.1
C15A C14A H14B 111.1
H14A C14A H14B 109.0
C16A C15A C14A 103.0(4)
C16A C15A H15C 111.2
C14A C15A H15C 111.2
C16A C15A H15D 111.2
C14A C15A H15D 111.2
H15C C15A H15D 109.1
C15A C16A C17A 103.4(4)
C15A C16A H16C 111.1
C17A C16A H16C 111.1
C15A C16A H16D 111.1
C17A C16A H16D 111.1
H16C C16A H16D 109.0
N2A C17A C16A 103.9(4)
N2A C17A H17A 111.0
C16A C17A H17A 111.0
N2A C17A H17B 111.0
C16A C17A H17B 111.0
H17A C17A H17B 109.0
C9B Ir1B C1B 89.12(17)
C9B Ir1B C2B 91.67(18)
C1B Ir1B C2B 39.61(18)
C9B Ir1B C5B 159.46(16)
C1B Ir1B C5B 97.92(17)
C2B Ir1B C5B 81.89(17)
C9B Ir1B C6B 162.56(16)
C1B Ir1B C6B 80.73(17)
C2B Ir1B C6B 89.48(18)
C5B Ir1B C6B 37.62(16)
C9B Ir1B Cl1B 90.80(13)
C1B Ir1B Cl1B 157.85(13)
C2B Ir1B Cl1B 162.44(14)
C5B Ir1B Cl1B 89.80(12)
C6B Ir1B Cl1B 93.33(13)
C9B N1B C10B 126.8(4)
C9B N1B C13B 120.9(4)
C10B N1B C13B 110.0(3)
C9B N2B C17B 119.9(4)
C9B N2B C14B 127.4(4)
C17B N2B C14B 110.2(3)
C2B C1B C8B 124.8(4)
C2B C1B Ir1B 70.3(2)
C8B C1B Ir1B 112.3(3)
C2B C1B H1BA 113.9
C8B C1B H1BA 113.9
Ir1B C1B H1BA 113.9
C1B C2B C3B 123.7(4)
C1B C2B Ir1B 70.1(2)
C3B C2B Ir1B 114.3(3)
C1B C2B H2BA 113.8
C3B C2B H2BA 113.8
Ir1B C2B H2BA 113.8
C2B C3B C4B 111.4(4)
C2B C3B H3BA 109.3
C4B C3B H3BA 109.3
C2B C3B H3BB 109.3
C4B C3B H3BB 109.3
H3BA C3B H3BB 108.0
C5B C4B C3B 113.5(4)
C5B C4B H4BA 108.9
C3B C4B H4BA 108.9
C5B C4B H4BB 108.9
C3B C4B H4BB 108.9
H4BA C4B H4BB 107.7
C6B C5B C4B 124.7(4)
C6B C5B Ir1B 72.5(3)
C4B C5B Ir1B 109.4(3)
C6B C5B H5BA 114.2
C4B C5B H5BA 114.2
Ir1B C5B H5BA 114.2
C5B C6B C7B 123.7(4)
C5B C6B Ir1B 69.9(2)
C7B C6B Ir1B 112.8(3)
C5B C6B H6BA 114.2
C7B C6B H6BA 114.2
Ir1B C6B H6BA 114.2
C6B C7B C8B 111.7(4)
C6B C7B H7BA 109.3
C8B C7B H7BA 109.3
C6B C7B H7BB 109.3
C8B C7B H7BB 109.3
H7BA C7B H7BB 107.9
C1B C8B C7B 112.8(4)
C1B C8B H8BA 109.0
C7B C8B H8BA 109.0
C1B C8B H8BB 109.0
C7B C8B H8BB 109.0
H8BA C8B H8BB 107.8
N1B C9B N2B 118.4(4)
N1B C9B Ir1B 122.0(3)
N2B C9B Ir1B 119.5(3)
N1B C10B C11B 104.3(4)
N1B C10B H10C 110.9
C11B C10B H10C 110.9
N1B C10B H10D 110.9
C11B C10B H10D 110.9
H10C C10B H10D 108.9
C12B C11B C10B 104.0(4)
C12B C11B H11C 111.0
C10B C11B H11C 111.0
C12B C11B H11D 111.0
C10B C11B H11D 111.0
H11C C11B H11D 109.0
C13B C12B C11B 101.9(4)
C13B C12B H12A 111.4
C11B C12B H12A 111.4
C13B C12B H12B 111.4
C11B C12B H12B 111.4
H12A C12B H12B 109.2
N1B C13B C12B 103.0(4)
N1B C13B H13C 111.2
C12B C13B H13C 111.2
N1B C13B H13D 111.2
C12B C13B H13D 111.2
H13C C13B H13D 109.1
N2B C14B C15B 103.4(4)
N2B C14B H14C 111.1
C15B C14B H14C 111.1
N2B C14B H14D 111.1
C15B C14B H14D 111.1
H14C C14B H14D 109.0
C14B C15B C16B 103.7(4)
C14B C15B H15A 111.0
C16B C15B H15A 111.0
C14B C15B H15B 111.0
C16B C15B H15B 111.0
H15A C15B H15B 109.0
C17B C16B C15B 102.3(4)
C17B C16B H16A 111.3
C15B C16B H16A 111.3
C17B C16B H16B 111.3
C15B C16B H16B 111.3
H16A C16B H16B 109.2
N2B C17B C16B 103.6(4)
N2B C17B H17C 111.0
C16B C17B H17C 111.0
N2B C17B H17D 111.0
C16B C17B H17D 111.0
H17C C17B H17D 109.0

loop_
_geom_bond_atom_site_label_1
_geom_bond_atom_site_label_2
_geom_bond_distance
Ir1A C9A 2.045(5)
Ir1A C1A 2.101(4)
Ir1A C2A 2.104(4)
Ir1A C5A 2.173(5)
Ir1A C6A 2.189(4)
Ir1A Cl1A 2.3713(11)
N1A C9A 1.338(5)
N1A C13A 1.470(5)
N1A C10A 1.484(6)
N2A C9A 1.351(5)
N2A C14A 1.466(6)
N2A C17A 1.474(6)
C1A C2A 1.425(6)
C1A C8A 1.529(6)
C1A H1AA 1.0000
C2A C3A 1.521(6)
C2A H2AA 1.0000
C3A C4A 1.526(7)
C3A H3AA 0.9900
C3A H3AB 0.9900
C4A C5A 1.516(6)
C4A H4AA 0.9900
C4A H4AB 0.9900
C5A C6A 1.411(6)
C5A H5AA 1.0000
C6A C7A 1.508(6)
C6A H6AA 1.0000
C7A C8A 1.536(7)
C7A H7AA 0.9900
C7A H7AB 0.9900
C8A H8AA 0.9900
C8A H8AB 0.9900
C10A C11A 1.527(7)
C10A H10A 0.9900
C10A H10B 0.9900
C11A C12A 1.442(8)
C11A H11A 0.9900
C11A H11B 0.9900
C12A C13A 1.458(7)
C12A H12C 0.9900
C12A H12D 0.9900
C13A H13A 0.9900
C13A H13B 0.9900
C14A C15A 1.514(7)
C14A H14A 0.9900
C14A H14B 0.9900
C15A C16A 1.502(8)
C15A H15C 0.9900
C15A H15D 0.9900
C16A C17A 1.511(7)
C16A H16C 0.9900
C16A H16D 0.9900
C17A H17A 0.9900
C17A H17B 0.9900
Ir1B C9B 2.047(5)
Ir1B C1B 2.096(4)
Ir1B C2B 2.099(4)
Ir1B C5B 2.163(4)
Ir1B C6B 2.197(5)
Ir1B Cl1B 2.3671(13)
N1B C9B 1.336(5)
N1B C10B 1.466(6)
N1B C13B 1.482(5)
N2B C9B 1.344(5)
N2B C17B 1.474(5)
N2B C14B 1.491(5)
C1B C2B 1.421(7)
C1B C8B 1.517(6)
C1B H1BA 1.0000
C2B C3B 1.537(7)
C2B H2BA 1.0000
C3B C4B 1.537(7)
C3B H3BA 0.9900
C3B H3BB 0.9900
C4B C5B 1.502(6)
C4B H4BA 0.9900
C4B H4BB 0.9900
C5B C6B 1.406(6)
C5B H5BA 1.0000
C6B C7B 1.506(6)
C6B H6BA 1.0000
C7B C8B 1.530(6)
C7B H7BA 0.9900
C7B H7BB 0.9900
C8B H8BA 0.9900
C8B H8BB 0.9900
C10B C11B 1.539(6)
C10B H10C 0.9900
C10B H10D 0.9900
C11B C12B 1.516(7)
C11B H11C 0.9900
C11B H11D 0.9900
C12B C13B 1.515(7)
C12B H12A 0.9900
C12B H12B 0.9900
C13B H13C 0.9900
C13B H13D 0.9900
C14B C15B 1.512(6)
C14B H14C 0.9900
C14B H14D 0.9900
C15B C16B 1.522(7)
C15B H15A 0.9900
C15B H15B 0.9900
C16B C17B 1.508(7)
C16B H16A 0.9900
C16B H16B 0.9900
C17B H17C 0.9900
C17B H17D 0.9900
